data_7113216
loop_
_publ_author_name
'Zhang, Xue-Li'
'Guo, Cui-Ping'
'Yang, Qing-Yuan'
'Wang, Wei'
'Liu, Wei-Sheng'
'Kang, Bei-Sheng'
'Su, Cheng-Yong'

_publ_section_title
;
 Formation of two (6,3) networks showing structural diversity,
 Borromean topology and conformational chirality in the same crystal
;
_journal_coden_ASTM CHCOFS
_journal_issue 41
_journal_name_full
;
 Chemical Communications (Cambridge, United Kingdom)
;
_journal_page_first 4242
_journal_page_last 4244
_journal_paper_doi 10.1039/b709118d
_journal_year 2007
_chemical_formula_sum 'C194 H160 Ag5 Cl6 F30 N36 O Sb5'
_chemical_formula_weight 4942.38
_space_group_IT_number 182
_symmetry_cell_setting hexagonal
_symmetry_space_group_name_Hall 'P 6c 2c'
_symmetry_space_group_name_H-M 'P 63 2 2'
_atom_sites_solution_hydrogens geom
_atom_sites_solution_primary direct
_atom_sites_solution_secondary difmap
_audit_creation_method SHELXL-97
_cell_angle_alpha 90.00
_cell_angle_beta 90.00
_cell_angle_gamma 120.00
_cell_formula_units_Z 2
_cell_length_a 17.791(4)
_cell_length_b 17.791(4)
_cell_length_c 37.231(15)
_cell_measurement_temperature 173(2)
_cell_volume 10206(5)
_computing_structure_refinement 'SHELXL-97 (Sheldrick, 1997)'
_computing_structure_solution 'SHELXS-97 (Sheldrick, 1990)'
_diffrn_ambient_temperature 173(2)
_diffrn_measured_fraction_theta_full 0.990
_diffrn_measured_fraction_theta_max 0.990
_diffrn_measurement_device_type 'Apex II'
_diffrn_measurement_method '\w scan'
_diffrn_radiation_monochromator graphite
_diffrn_radiation_source 'fine-focus sealed tube'
_diffrn_radiation_type MoK\a
_diffrn_radiation_wavelength 0.71073
_diffrn_reflns_av_R_equivalents 0.1056
_diffrn_reflns_av_sigmaI/netI 0.0552
_diffrn_reflns_limit_h_max 22
_diffrn_reflns_limit_h_min -22
_diffrn_reflns_limit_k_max 22
_diffrn_reflns_limit_k_min -22
_diffrn_reflns_limit_l_max 45
_diffrn_reflns_limit_l_min -44
_diffrn_reflns_number 65372
_diffrn_reflns_theta_full 26.17
_diffrn_reflns_theta_max 26.17
_diffrn_reflns_theta_min 2.35
_diffrn_standards_decay_% none
_exptl_absorpt_coefficient_mu 1.285
_exptl_absorpt_correction_T_max 0.7311
_exptl_absorpt_correction_T_min 0.7148
_exptl_absorpt_correction_type multi-scan
_exptl_absorpt_process_details 'SADABS Bruker 1997'
_exptl_crystal_colour Colorless
_exptl_crystal_density_diffrn 1.608
_exptl_crystal_density_method 'not measured'
_exptl_crystal_description Block
_exptl_crystal_F_000 4892
_exptl_crystal_size_max 0.28
_exptl_crystal_size_mid 0.28
_exptl_crystal_size_min 0.26
_refine_diff_density_max 2.241
_refine_diff_density_min -1.599
_refine_diff_density_rms 0.152
_refine_ls_abs_structure_details 'Flack H D (1983), Acta Cryst. A39, 876-881'
_refine_ls_abs_structure_Flack -0.03(7)
_refine_ls_extinction_method none
_refine_ls_goodness_of_fit_ref 1.034
_refine_ls_hydrogen_treatment geom
_refine_ls_matrix_type full
_refine_ls_number_parameters 463
_refine_ls_number_reflns 6784
_refine_ls_number_restraints 158
_refine_ls_restrained_S_all 1.047
_refine_ls_R_factor_all 0.1193
_refine_ls_R_factor_gt 0.0721
_refine_ls_shift/su_max 0.033
_refine_ls_shift/su_mean 0.003
_refine_ls_structure_factor_coef Fsqd
_refine_ls_weighting_details 'calc w=1/[\s^2^(Fo^2^)+(0.0910P)^2^+53.6227P] where P=(Fo^2^+2Fc^2^)/3'
_refine_ls_weighting_scheme calc
_refine_ls_wR_factor_gt 0.1818
_refine_ls_wR_factor_ref 0.2111
_reflns_number_gt 4311
_reflns_number_total 6784
_reflns_threshold_expression >2sigma(I)
_cod_duplicate_entry 7102226
_cod_data_source_file b709118d.txt
_cod_data_source_block 1
_cod_depositor_comments
;
The following automatic conversions were performed:

'_symmetry_cell_setting' value 'Hexagonal' changed to 'hexagonal'
according to
/usr/data/users/saulius/automatic-downloads/retrospective/RSC/lib/dictionaries/cif_core.dic
dictionary named 'cif_core.dic' version 2.4.2 from
2011-04-26.

'_exptl_absorpt_correction_type' value 'Multi-scan'
changed to 'multi-scan' according to
/usr/data/users/saulius/automatic-downloads/retrospective/RSC/lib/dictionaries/cif_core.dic
dictionary named 'cif_core.dic' version 2.4.2 from 2011-04-26.

Automatic conversion script
Id: cif_fix_values 2281 2013-09-26 08:29:07Z andrius 
;
_cod_original_sg_symbol_H-M P6(3)22
_cod_database_code 7113216

loop_
_symmetry_equiv_pos_as_xyz
'x, y, z'
'-y, x-y, z'
'-x+y, -x, z'
'-x, -y, z+1/2'
'y, -x+y, z+1/2'
'x-y, x, z+1/2'
'y, x, -z'
'x-y, -y, -z'
'-x, -x+y, -z'
'-y, -x, -z+1/2'
'-x+y, y, -z+1/2'
'x, x-y, -z+1/2'

loop_
_atom_site_label
_atom_site_type_symbol
_atom_site_fract_x
_atom_site_fract_y
_atom_site_fract_z
_atom_site_U_iso_or_equiv
_atom_site_adp_type
_atom_site_occupancy
_atom_site_symmetry_multiplicity
_atom_site_calc_flag
_atom_site_refinement_flags
_atom_site_disorder_assembly
_atom_site_disorder_group
Ag1 Ag 0.28773(9) 0.14386(4) 0.2500 0.0953(3) Uani 1 2 d S . .
Ag2 Ag 0.6667 0.3333 0.11906(2) 0.0483(2) Uani 1 3 d S . .
N1 N 0.2897(5) 0.1616(4) 0.30570(17) 0.074(2) Uani 1 1 d . . .
N2 N 0.3216(4) 0.2245(4) 0.35781(17) 0.0593(17) Uani 1 1 d . . .
N3 N 0.2609(3) 0.5866(3) 0.36925(14) 0.0414(14) Uani 1 1 d . . .
N4 N 0.5310(3) 0.3082(3) 0.11190(16) 0.0458(15) Uani 1 1 d . . .
N5 N 0.4131(3) 0.2913(3) 0.08339(15) 0.0424(14) Uani 1 1 d . . .
N6 N 0.2583(3) 0.5874(3) 0.04144(14) 0.0347(13) Uani 1 1 d . . .
C1 C 0.3435(6) 0.2307(5) 0.3227(2) 0.070(2) Uani 1 1 d . . .
C2 C 0.2276(5) 0.1059(6) 0.3301(2) 0.069(2) Uani 1 1 d . . .
C3 C 0.2503(4) 0.1474(4) 0.3639(2) 0.0505(19) Uani 1 1 d . . .
C4 C 0.2034(5) 0.1086(6) 0.3942(2) 0.063(2) Uani 1 1 d . . .
H4A H 0.2178 0.1382 0.4166 0.076 Uiso 1 1 calc R . .
C5 C 0.1360(5) 0.0267(6) 0.3912(3) 0.091(3) Uani 1 1 d . . .
H5A H 0.1043 -0.0025 0.4122 0.110 Uiso 1 1 calc R . .
C6 C 0.1120(5) -0.0156(6) 0.3587(3) 0.091(4) Uani 1 1 d . . .
H6A H 0.0629 -0.0723 0.3573 0.110 Uiso 1 1 calc R . .
C7 C 0.1603(6) 0.0252(6) 0.3277(3) 0.082(3) Uani 1 1 d . . .
H7A H 0.1452 -0.0043 0.3053 0.098 Uiso 1 1 calc R . .
C8 C 0.3727(5) 0.2935(4) 0.3849(2) 0.061(2) Uani 1 1 d . . .
H8A H 0.4348 0.3109 0.3830 0.073 Uiso 1 1 calc R . .
H8B H 0.3526 0.2704 0.4093 0.073 Uiso 1 1 calc R . .
C9 C 0.3620(4) 0.3721(4) 0.37869(18) 0.0484(18) Uani 1 1 d . . .
C10 C 0.4329(4) 0.4516(4) 0.3752(2) 0.060(2) Uani 1 1 d . . .
H10A H 0.4885 0.4563 0.3747 0.072 Uiso 1 1 calc R . .
C11 C 0.4280(4) 0.5248(4) 0.3723(2) 0.0475(19) Uani 1 1 d . . .
H11A H 0.4796 0.5798 0.3711 0.057 Uiso 1 1 calc R . .
C12 C 0.3479(4) 0.5198(4) 0.37100(17) 0.0429(17) Uani 1 1 d . . .
C13 C 0.2745(4) 0.4377(4) 0.3741(2) 0.053(2) Uani 1 1 d . . .
H13A H 0.2186 0.4324 0.3737 0.064 Uiso 1 1 calc R . .
C14 C 0.2811(4) 0.3640(5) 0.3778(2) 0.059(2) Uani 1 1 d . . .
H14A H 0.2304 0.3085 0.3796 0.071 Uiso 1 1 calc R . .
C15 C 0.3401(4) 0.5970(4) 0.36939(17) 0.0414(17) Uani 1 1 d . . .
C16 C 0.4892(4) 0.2891(4) 0.08069(19) 0.0426(17) Uani 1 1 d . . .
C17 C 0.4069(4) 0.3142(4) 0.11791(19) 0.0418(17) Uani 1 1 d . . .
C18 C 0.4811(4) 0.3245(4) 0.13563(18) 0.0424(17) Uani 1 1 d . . .
C19 C 0.4942(5) 0.3466(5) 0.1711(2) 0.059(2) Uani 1 1 d . . .
H19A H 0.5438 0.3531 0.1835 0.071 Uiso 1 1 calc R . .
C20 C 0.4328(6) 0.3592(5) 0.1884(2) 0.070(3) Uani 1 1 d . . .
H20A H 0.4413 0.3754 0.2130 0.084 Uiso 1 1 calc R . .
C21 C 0.3600(6) 0.3492(6) 0.1714(2) 0.074(3) Uani 1 1 d . . .
H21A H 0.3189 0.3579 0.1843 0.089 Uiso 1 1 calc R . .
C22 C 0.3464(4) 0.3263(4) 0.1351(2) 0.052(2) Uani 1 1 d . . .
H22A H 0.2964 0.3193 0.1229 0.063 Uiso 1 1 calc R . .
C23 C 0.5186(4) 0.2648(5) 0.04770(17) 0.0547(19) Uani 1 1 d . . .
H23A H 0.5744 0.2680 0.0523 0.082 Uiso 1 1 calc R . .
H23B H 0.5252 0.3047 0.0282 0.082 Uiso 1 1 calc R . .
H23C H 0.4754 0.2054 0.0408 0.082 Uiso 1 1 calc R . .
C24 C 0.3556(4) 0.2828(4) 0.05350(19) 0.0423(18) Uani 1 1 d . . .
H24A H 0.2968 0.2332 0.0582 0.051 Uiso 1 1 calc R . .
H24B H 0.3775 0.2705 0.0311 0.051 Uiso 1 1 calc R . .
C25 C 0.3506(4) 0.3652(4) 0.04875(17) 0.0388(16) Uani 1 1 d . . .
C26 C 0.2713(4) 0.3604(4) 0.0480(2) 0.0462(19) Uani 1 1 d . . .
H26A H 0.2196 0.3057 0.0498 0.055 Uiso 1 1 calc R . .
C27 C 0.2669(4) 0.4351(4) 0.04481(19) 0.0454(18) Uani 1 1 d . . .
H27A H 0.2119 0.4315 0.0441 0.054 Uiso 1 1 calc R . .
C28 C 0.3419(4) 0.5156(3) 0.04261(16) 0.0353(15) Uani 1 1 d . . .
C29 C 0.4223(4) 0.5188(4) 0.04274(18) 0.0410(17) Uani 1 1 d . . .
H29A H 0.4745 0.5732 0.0411 0.049 Uiso 1 1 calc R . .
C30 C 0.4258(4) 0.4431(4) 0.04534(19) 0.0451(19) Uani 1 1 d . . .
H30A H 0.4802 0.4451 0.0447 0.054 Uiso 1 1 calc R . .
C31 C 0.3373(4) 0.5953(4) 0.04199(17) 0.0354(15) Uani 1 1 d . . .
C32 C 0.4225(6) 0.3047(6) 0.3075(3) 0.091(3) Uani 1 1 d . . .
H32A H 0.4247 0.2962 0.2816 0.137 Uiso 1 1 calc R . .
H32B H 0.4739 0.3087 0.3190 0.137 Uiso 1 1 calc R . .
H32C H 0.4213 0.3585 0.3118 0.137 Uiso 1 1 calc R . .
Sb1 Sb 0.6667 0.3333 0.2500 0.0465(3) Uani 1 6 d SDU . .
F1 F 0.6667 0.3333 0.30026(15) 0.0616(18) Uani 1 3 d SDU . .
F2 F 0.6066(3) 0.3934(3) 0.2500 0.106(5) Uani 0.50 2 d SPDU . .
F3 F 0.5480(6) 0.2537(8) 0.2506(8) 0.061(6) Uani 0.25 1 d PDU . .
F4 F 0.7737(8) 0.4348(9) 0.2526(6) 0.031(5) Uani 0.17 1 d PDU . .
Sb2 Sb 0.72682(5) 0.72682(5) 0.0000 0.06428(16) Uani 1 2 d SDU . .
F7 F 0.6789(4) 0.7803(4) -0.02474(19) 0.133(2) Uani 1 1 d DU . .
F5 F 0.7672(6) 0.8113(5) 0.0347(3) 0.193(3) Uani 1 1 d DU . .
F6 F 0.6871(5) 0.6401(5) -0.0338(2) 0.161(3) Uani 1 1 d DU . .
Sb3 Sb 1.15427(15) 0.3085(3) 0.2500 0.1803(16) Uani 0.33 2 d SPDU . .
F8 F 1.2083(4) 0.4167(7) 0.2500 0.210(7) Uani 0.33 2 d SPDU . .
F9 F 1.1661(9) 0.3102(7) 0.2941(3) 0.192(7) Uani 0.33 1 d PDU . .
F10 F 1.0614(6) 0.3078(8) 0.2542(5) 0.179(7) Uani 0.33 1 d PDU . .
F11 F 1.1005(4) 0.2011(8) 0.2500 0.198(7) Uani 0.33 2 d SPDU . .
C33 C 1.4110(3) 0.5890(3) 0.2500 0.24(2) Uiso 0.67 2 d SPD A 1
Cl3 Cl 1.3263(6) 0.5055(6) 0.2246(6) 0.250 Uiso 0.17 1 d PD . 1
Cl2 Cl 1.4945(5) 0.5857(7) 0.2280(6) 0.160(10) Uiso 0.17 1 d PD A 1
Cl1 Cl 1.4132(8) 0.6736(6) 0.2253(7) 0.250 Uiso 0.17 1 d PD . 1
Cl5 Cl 1.3572(9) 0.5534(12) 0.2104(3) 0.250 Uiso 0.33 1 d PD B 2
Cl4 Cl 1.4672(4) 0.5328(4) 0.2500 0.268(14) Uiso 0.33 2 d SPD C 2
O2 O 1.0000 1.0000 0.0000 0.20(2) Uiso 0.50 6 d SP . .
O1 O 1.0000 0.0000 0.2500 0.172(19) Uiso 0.50 6 d SP . .

loop_
_atom_site_aniso_label
_atom_site_aniso_U_11
_atom_site_aniso_U_22
_atom_site_aniso_U_33
_atom_site_aniso_U_23
_atom_site_aniso_U_13
_atom_site_aniso_U_12
Ag1 0.1339(10) 0.0941(5) 0.0711(5) -0.0226(5) 0.000 0.0669(5)
Ag2 0.0471(3) 0.0471(3) 0.0507(4) 0.000 0.000 0.02354(13)
N1 0.109(4) 0.074(4) 0.052(4) -0.009(3) 0.000(3) 0.055(3)
N2 0.080(3) 0.056(3) 0.059(4) -0.001(3) 0.008(3) 0.047(2)
N3 0.039(2) 0.049(2) 0.041(3) 0.001(2) 0.000(2) 0.0260(19)
N4 0.037(2) 0.041(3) 0.057(3) -0.006(2) -0.010(2) 0.017(2)
N5 0.043(2) 0.034(2) 0.056(3) 0.005(2) -0.003(2) 0.0233(18)
N6 0.029(2) 0.032(2) 0.039(3) 0.000(2) 0.000(2) 0.0131(17)
C1 0.097(4) 0.060(3) 0.070(5) 0.008(4) 0.014(5) 0.052(3)
C2 0.079(4) 0.061(4) 0.082(5) -0.009(4) -0.015(4) 0.046(3)
C3 0.050(3) 0.053(3) 0.065(5) -0.001(3) 0.000(3) 0.039(2)
C4 0.063(4) 0.063(4) 0.069(5) 0.003(4) 0.002(4) 0.035(3)
C5 0.069(4) 0.111(6) 0.111(8) 0.024(6) 0.014(5) 0.058(4)
C6 0.056(4) 0.070(5) 0.145(9) -0.028(6) -0.020(5) 0.028(4)
C7 0.079(5) 0.080(5) 0.096(7) -0.021(5) -0.023(5) 0.047(4)
C8 0.065(4) 0.051(3) 0.078(6) 0.006(4) 0.001(4) 0.036(3)
C9 0.054(3) 0.032(3) 0.055(4) 0.003(3) 0.007(3) 0.019(2)
C10 0.044(3) 0.057(3) 0.091(6) -0.018(4) -0.007(4) 0.035(3)
C11 0.033(3) 0.039(3) 0.070(5) 0.005(3) 0.000(3) 0.017(2)
C12 0.045(3) 0.048(3) 0.036(3) -0.001(3) -0.003(3) 0.024(2)
C13 0.040(3) 0.043(3) 0.075(5) -0.002(3) -0.003(3) 0.020(3)
C14 0.043(3) 0.043(3) 0.087(6) 0.011(4) 0.002(4) 0.018(3)
C15 0.042(3) 0.046(3) 0.035(3) 0.002(3) 0.004(3) 0.021(2)
C16 0.046(3) 0.034(3) 0.049(4) 0.000(3) -0.001(3) 0.021(2)
C17 0.048(3) 0.030(3) 0.044(3) 0.000(3) 0.002(3) 0.017(2)
C18 0.045(3) 0.031(3) 0.048(4) 0.002(3) 0.003(3) 0.017(2)
C19 0.051(4) 0.054(4) 0.063(5) 0.009(3) 0.003(4) 0.019(3)
C20 0.091(5) 0.070(4) 0.053(5) 0.000(4) 0.004(4) 0.043(4)
C21 0.090(5) 0.092(5) 0.059(4) 0.001(4) 0.006(4) 0.059(4)
C22 0.035(3) 0.041(3) 0.075(5) -0.002(3) -0.005(3) 0.014(3)
C23 0.055(3) 0.068(4) 0.042(3) -0.007(4) -0.001(3) 0.031(3)
C24 0.036(3) 0.031(3) 0.059(4) -0.004(3) -0.015(3) 0.015(2)
C25 0.033(3) 0.031(3) 0.050(3) 0.000(3) -0.008(3) 0.014(2)
C26 0.032(3) 0.033(3) 0.074(5) 0.007(3) 0.005(3) 0.017(2)
C27 0.035(3) 0.037(3) 0.059(4) -0.002(3) -0.002(3) 0.014(2)
C28 0.039(3) 0.031(2) 0.039(3) 0.000(2) -0.005(3) 0.019(2)
C29 0.038(3) 0.030(3) 0.054(4) 0.005(3) 0.002(3) 0.015(2)
C30 0.039(3) 0.043(3) 0.060(4) -0.007(3) 0.000(3) 0.026(2)
C31 0.035(3) 0.035(3) 0.036(3) 0.002(2) 0.006(3) 0.017(2)
C32 0.104(5) 0.073(5) 0.106(8) 0.014(5) 0.036(6) 0.052(4)
Sb1 0.0550(4) 0.0550(4) 0.0295(4) 0.000 0.000 0.02752(18)
F1 0.077(3) 0.077(3) 0.031(3) 0.000 0.000 0.0385(13)
F2 0.129(5) 0.129(5) 0.082(8) -0.009(8) -0.009(8) 0.081(6)
F3 0.062(7) 0.056(10) 0.054(7) 0.003(10) 0.006(9) 0.023(6)
F4 0.040(8) 0.027(7) 0.021(8) 0.002(8) -0.001(8) 0.014(6)
Sb2 0.08744(16) 0.08744(16) 0.0553(4) 0.00215(18) -0.00215(18) 0.0717(2)
F7 0.167(4) 0.165(4) 0.126(5) 0.026(4) -0.005(4) 0.127(3)
F5 0.243(6) 0.170(5) 0.227(8) -0.060(5) -0.108(6) 0.150(4)
F6 0.192(6) 0.147(5) 0.168(6) -0.051(5) -0.062(5) 0.104(4)
Sb3 0.163(2) 0.154(3) 0.221(4) 0.000 0.114(2) 0.0768(17)
F8 0.203(11) 0.175(10) 0.243(11) 0.000 0.048(10) 0.087(5)
F9 0.184(10) 0.186(10) 0.202(10) -0.026(9) 0.059(9) 0.090(8)
F10 0.149(9) 0.176(10) 0.206(10) 0.005(9) 0.040(9) 0.078(7)
F11 0.204(11) 0.171(10) 0.208(11) 0.000 0.059(10) 0.085(5)

loop_
_atom_type_symbol
_atom_type_description
_atom_type_scat_dispersion_real
_atom_type_scat_dispersion_imag
_atom_type_scat_source
C C 0.0033 0.0016 'International Tables Vol C Tables 4.2.6.8 and 6.1.1.4'
H H 0.0000 0.0000 'International Tables Vol C Tables 4.2.6.8 and 6.1.1.4'
N N 0.0061 0.0033 'International Tables Vol C Tables 4.2.6.8 and 6.1.1.4'
O O 0.0106 0.0060 'International Tables Vol C Tables 4.2.6.8 and 6.1.1.4'
F F 0.0171 0.0103 'International Tables Vol C Tables 4.2.6.8 and 6.1.1.4'
Ag Ag -0.8971 1.1015 'International Tables Vol C Tables 4.2.6.8 and 6.1.1.4'
Sb Sb -0.5866 1.5461 'International Tables Vol C Tables 4.2.6.8 and 6.1.1.4'
Cl Cl 0.1484 0.1585 'International Tables Vol C Tables 4.2.6.8 and 6.1.1.4'

loop_
_geom_angle_atom_site_label_1
_geom_angle_atom_site_label_2
_geom_angle_atom_site_label_3
_geom_angle
_geom_angle_site_symmetry_1
_geom_angle_site_symmetry_3
N1 Ag1 N1 178.4(4) . 12
N4 Ag2 N4 118.61(6) 2_655 3_665
N4 Ag2 N4 118.61(6) 2_655 .
N4 Ag2 N4 118.61(6) 3_665 .
C1 N1 C2 107.9(7) . .
C1 N1 Ag1 125.4(6) . .
C2 N1 Ag1 126.3(5) . .
C3 N2 C1 109.5(6) . .
C3 N2 C8 126.9(6) . .
C1 N2 C8 123.6(6) . .
C15 N3 C15 115.7(7) . 3_565
C16 N4 C18 106.1(6) . .
C16 N4 Ag2 124.3(5) . .
C18 N4 Ag2 128.5(4) . .
C17 N5 C16 107.8(5) . .
C17 N5 C24 125.9(6) . .
C16 N5 C24 125.9(6) . .
C31 N6 C31 115.0(6) . 3_565
N1 C1 N2 110.6(7) . .
N1 C1 C32 125.9(8) . .
N2 C1 C32 123.3(7) . .
C7 C2 N1 133.6(9) . .
C7 C2 C3 119.2(8) . .
N1 C2 C3 107.0(6) . .
N2 C3 C4 133.1(7) . .
N2 C3 C2 105.0(6) . .
C4 C3 C2 121.9(6) . .
C5 C4 C3 117.7(8) . .
C5 C4 H4A 121.1 . .
C3 C4 H4A 121.1 . .
C4 C5 C6 121.8(9) . .
C4 C5 H5A 119.1 . .
C6 C5 H5A 119.1 . .
C5 C6 C7 119.9(8) . .
C5 C6 H6A 120.1 . .
C7 C6 H6A 120.1 . .
C2 C7 C6 119.3(9) . .
C2 C7 H7A 120.3 . .
C6 C7 H7A 120.3 . .
N2 C8 C9 110.4(7) . .
N2 C8 H8A 109.6 . .
C9 C8 H8A 109.6 . .
N2 C8 H8B 109.6 . .
C9 C8 H8B 109.6 . .
H8A C8 H8B 108.1 . .
C10 C9 C14 119.2(7) . .
C10 C9 C8 119.8(7) . .
C14 C9 C8 120.9(6) . .
C9 C10 C11 122.7(7) . .
C9 C10 H10A 118.7 . .
C11 C10 H10A 118.7 . .
C10 C11 C12 120.1(6) . .
C10 C11 H11A 119.9 . .
C12 C11 H11A 119.9 . .
C11 C12 C13 117.4(7) . .
C11 C12 C15 121.7(6) . .
C13 C12 C15 120.8(7) . .
C14 C13 C12 121.5(7) . .
C14 C13 H13A 119.2 . .
C12 C13 H13A 119.2 . .
C9 C14 C13 119.0(6) . .
C9 C14 H14A 120.5 . .
C13 C14 H14A 120.5 . .
N3 C15 N3 124.3(7) . 2_665
N3 C15 C12 117.9(6) . .
N3 C15 C12 117.8(6) 2_665 .
N4 C16 N5 111.1(6) . .
N4 C16 C23 124.5(6) . .
N5 C16 C23 124.3(6) . .
C22 C17 N5 132.7(7) . .
C22 C17 C18 121.7(7) . .
N5 C17 C18 105.6(6) . .
C19 C18 N4 130.2(7) . .
C19 C18 C17 120.4(7) . .
N4 C18 C17 109.5(6) . .
C18 C19 C20 117.6(8) . .
C18 C19 H19A 121.2 . .
C20 C19 H19A 121.2 . .
C21 C20 C19 122.6(8) . .
C21 C20 H20A 118.7 . .
C19 C20 H20A 118.7 . .
C20 C21 C22 119.9(9) . .
C20 C21 H21A 120.1 . .
C22 C21 H21A 120.1 . .
C17 C22 C21 117.8(7) . .
C17 C22 H22A 121.1 . .
C21 C22 H22A 121.1 . .
C16 C23 H23A 109.5 . .
C16 C23 H23B 109.5 . .
H23A C23 H23B 109.5 . .
C16 C23 H23C 109.5 . .
H23A C23 H23C 109.5 . .
H23B C23 H23C 109.5 . .
N5 C24 C25 111.2(5) . .
N5 C24 H24A 109.4 . .
C25 C24 H24A 109.4 . .
N5 C24 H24B 109.4 . .
C25 C24 H24B 109.4 . .
H24A C24 H24B 108.0 . .
C30 C25 C26 121.1(6) . .
C30 C25 C24 119.2(6) . .
C26 C25 C24 119.7(5) . .
C25 C26 C27 119.7(5) . .
C25 C26 H26A 120.2 . .
C27 C26 H26A 120.2 . .
C26 C27 C28 120.9(7) . .
C26 C27 H27A 119.6 . .
C28 C27 H27A 119.6 . .
C27 C28 C29 118.5(6) . .
C27 C28 C31 120.7(6) . .
C29 C28 C31 120.7(5) . .
C30 C29 C28 120.1(5) . .
C30 C29 H29A 119.9 . .
C28 C29 H29A 119.9 . .
C25 C30 C29 119.7(6) . .
C25 C30 H30A 120.1 . .
C29 C30 H30A 120.2 . .
N6 C31 N6 125.0(6) . 2_665
N6 C31 C28 117.6(5) . .
N6 C31 C28 117.4(6) 2_665 .
C1 C32 H32A 109.5 . .
C1 C32 H32B 109.5 . .
H32A C32 H32B 109.5 . .
C1 C32 H32C 109.5 . .
H32A C32 H32C 109.5 . .
H32B C32 H32C 109.5 . .
F2 Sb1 F2 120.0 2_655 3_665
F2 Sb1 F2 120.0 2_655 .
F2 Sb1 F2 120.000(1) 3_665 .
F2 Sb1 F4 27.5(6) 2_655 3_665
F2 Sb1 F4 92.7(6) 3_665 3_665
F2 Sb1 F4 147.2(6) . 3_665
F2 Sb1 F4 92.7(6) 2_655 12
F2 Sb1 F4 27.5(6) 3_665 12
F2 Sb1 F4 147.2(6) . 12
F4 Sb1 F4 65.6(12) 3_665 12
F2 Sb1 F4 27.5(6) 2_655 10_665
F2 Sb1 F4 147.2(6) 3_665 10_665
F2 Sb1 F4 92.7(6) . 10_665
F4 Sb1 F4 55.0(12) 3_665 10_665
F4 Sb1 F4 119.73(13) 12 10_665
F2 Sb1 F4 147.2(6) 2_655 .
F2 Sb1 F4 27.5(6) 3_665 .
F2 Sb1 F4 92.7(6) . .
F4 Sb1 F4 119.73(13) 3_665 .
F4 Sb1 F4 55.0(12) 12 .
F4 Sb1 F4 174.7(12) 10_665 .
F2 Sb1 F4 92.7(6) 2_655 2_655
F2 Sb1 F4 147.2(6) 3_665 2_655
F2 Sb1 F4 27.5(6) . 2_655
F4 Sb1 F4 119.73(13) 3_665 2_655
F4 Sb1 F4 174.7(12) 12 2_655
F4 Sb1 F4 65.6(12) 10_665 2_655
F4 Sb1 F4 119.73(13) . 2_655
F2 Sb1 F4 147.2(6) 2_655 11_655
F2 Sb1 F4 92.7(6) 3_665 11_655
F2 Sb1 F4 27.5(6) . 11_655
F4 Sb1 F4 174.7(12) 3_665 11_655
F4 Sb1 F4 119.73(13) 12 11_655
F4 Sb1 F4 119.73(13) 10_665 11_655
F4 Sb1 F4 65.6(12) . 11_655
F4 Sb1 F4 55.0(12) 2_655 11_655
F2 Sb1 F3 48.8(5) 2_655 11_655
F2 Sb1 F3 71.2(5) 3_665 11_655
F2 Sb1 F3 168.8(5) . 11_655
F4 Sb1 F3 21.8(7) 3_665 11_655
F4 Sb1 F3 43.9(8) 12 11_655
F4 Sb1 F3 76.1(8) 10_665 11_655
F4 Sb1 F3 98.6(7) . 11_655
F4 Sb1 F3 141.4(7) 2_655 11_655
F4 Sb1 F3 163.4(9) 11_655 11_655
F2 Sb1 F3 71.2(5) 2_655 2_655
F2 Sb1 F3 48.8(5) 3_665 2_655
F2 Sb1 F3 168.8(5) . 2_655
F4 Sb1 F3 43.9(8) 3_665 2_655
F4 Sb1 F3 21.8(7) 12 2_655
F4 Sb1 F3 98.6(7) 10_665 2_655
F4 Sb1 F3 76.1(8) . 2_655
F4 Sb1 F3 163.4(9) 2_655 2_655
F4 Sb1 F3 141.4(7) 11_655 2_655
F3 Sb1 F3 22.4(10) 11_655 2_655
F2 Sb1 F3 48.8(5) 2_655 .
F2 Sb1 F3 168.8(5) 3_665 .
F2 Sb1 F3 71.2(5) . .
F4 Sb1 F3 76.1(8) 3_665 .
F4 Sb1 F3 141.4(7) 12 .
F4 Sb1 F3 21.8(7) 10_665 .
F4 Sb1 F3 163.4(9) . .
F4 Sb1 F3 43.9(8) 2_655 .
F4 Sb1 F3 98.6(7) 11_655 .
F3 Sb1 F3 97.6(10) 11_655 .
F3 Sb1 F3 119.99(4) 2_655 .
F4 F2 F4 153.7(19) 2_655 11_655
F4 F2 F3 12.8(13) 2_655 12
F4 F2 F3 142.2(13) 11_655 12
F4 F2 F3 142.2(13) 2_655 3_665
F4 F2 F3 12.8(13) 11_655 3_665
F3 F2 F3 132.2(10) 12 3_665
F4 F2 Sb1 76.8(9) 2_655 .
F4 F2 Sb1 76.8(9) 11_655 .
F3 F2 Sb1 66.1(5) 12 .
F3 F2 Sb1 66.1(5) 3_665 .
F4 F3 F3 154(4) 10_665 12
F4 F3 F4 146.0(18) 10_665 2_655
F3 F3 F4 12.8(19) 12 2_655
F4 F3 F2 16.2(16) 10_665 2_655
F3 F3 F2 143.7(8) 12 2_655
F4 F3 F2 132.9(9) 2_655 2_655
F4 F3 Sb1 78.7(11) 10_665 .
F3 F3 Sb1 78.8(5) 12 .
F4 F3 Sb1 67.9(6) 2_655 .
F2 F3 Sb1 65.1(5) 2_655 .
F3 F4 F2 151(3) 10_665 3_665
F3 F4 F3 13(2) 10_665 3_665
F2 F4 F3 143.1(14) 3_665 3_665
F3 F4 F4 139.3(19) 10_665 12
F2 F4 F4 13.2(9) 3_665 12
F3 F4 F4 130.2(8) 3_665 12
F3 F4 Sb1 79.5(11) 10_665 .
F2 F4 Sb1 75.7(9) 3_665 .
F3 F4 Sb1 68.3(7) 3_665 .
F4 F4 Sb1 62.5(6) 12 .
F7 Sb2 F7 176.9(4) 7 .
F7 Sb2 F5 86.9(4) 7 .
F7 Sb2 F5 91.2(4) . .
F7 Sb2 F5 91.2(4) 7 7
F7 Sb2 F5 86.9(4) . 7
F5 Sb2 F5 105.5(6) . 7
F7 Sb2 F6 90.5(4) 7 7
F7 Sb2 F6 91.5(4) . 7
F5 Sb2 F6 75.1(4) . 7
F5 Sb2 F6 178.2(4) 7 7
F7 Sb2 F6 91.5(4) 7 .
F7 Sb2 F6 90.5(4) . .
F5 Sb2 F6 178.2(4) . .
F5 Sb2 F6 75.1(4) 7 .
F6 Sb2 F6 104.5(5) 7 .
F10 Sb3 F10 179.2(10) . 11_755
F10 Sb3 F9 91.4(7) . .
F10 Sb3 F9 88.7(7) 11_755 .
F10 Sb3 F9 88.7(7) . 11_755
F10 Sb3 F9 91.4(7) 11_755 11_755
F9 Sb3 F9 178.2(8) . 11_755
F10 Sb3 F11 89.6(5) . .
F10 Sb3 F11 89.6(5) 11_755 .
F9 Sb3 F11 90.9(4) . .
F9 Sb3 F11 90.9(4) 11_755 .
F10 Sb3 F8 90.4(5) . .
F10 Sb3 F8 90.4(5) 11_755 .
F9 Sb3 F8 89.1(4) . .
F9 Sb3 F8 89.1(4) 11_755 .
F11 Sb3 F8 180.000(1) . .
Sb3 F8 Cl3 130.3(4) . .
Sb3 F8 Cl3 130.3(5) . 11_755
Cl3 F8 Cl3 99.4(9) . 11_755
Cl2 C33 Cl2 78.1(12) 10_775 .
Cl2 C33 Cl1 97.5(8) 10_775 10_775
Cl2 C33 Cl1 175.6(11) . 10_775
Cl2 C33 Cl1 175.6(11) 10_775 .
Cl2 C33 Cl1 97.5(7) . .
Cl1 C33 Cl1 86.8(14) 10_775 .
Cl2 C33 Cl3 96.0(7) 10_775 10_775
Cl2 C33 Cl3 84.9(8) . 10_775
Cl1 C33 Cl3 94.9(7) 10_775 10_775
Cl1 C33 Cl3 84.2(9) . 10_775
Cl2 C33 Cl3 84.9(8) 10_775 .
Cl2 C33 Cl3 96.0(7) . .
Cl1 C33 Cl3 84.2(9) 10_775 .
Cl1 C33 Cl3 94.9(7) . .
Cl3 C33 Cl3 178.9(10) 10_775 .
C33 Cl3 F8 119.9(11) . .
C33 Cl3 Cl1 87.3(7) . 3_775
F8 Cl3 Cl1 80.6(6) . 3_775
C33 Cl3 Cl1 47.4(5) . 10_775
F8 Cl3 Cl1 78.6(8) . 10_775
Cl1 Cl3 Cl1 56.1(11) 3_775 10_775
C33 Cl3 Cl2 46.7(5) . 10_775
F8 Cl3 Cl2 94.4(9) . 10_775
Cl1 Cl3 Cl2 123.0(10) 3_775 10_775
Cl1 Cl3 Cl2 67.2(8) 10_775 10_775
C33 Cl2 Cl2 50.9(6) . 10_775
C33 Cl2 Cl3 48.3(5) . 10_775
Cl2 Cl2 Cl3 69.7(9) 10_775 10_775
C33 Cl1 Cl1 90.9(14) . 12
C33 Cl1 Cl3 136.6(11) . 2_755
Cl1 Cl1 Cl3 64.0(7) 12 2_755
C33 Cl1 Cl3 48.3(5) . 10_775
Cl1 Cl1 Cl3 59.9(10) 12 10_775
Cl3 Cl1 Cl3 88.4(9) 2_755 10_775
C33 Cl1 Cl1 85.0(6) . 3_775
Cl1 Cl1 Cl1 92.4(2) 12 3_775
Cl3 Cl1 Cl1 128.0(6) 2_755 3_775
Cl3 Cl1 Cl1 120.4(6) 10_775 3_775
C33 Cl1 Cl1 133.6(7) . 2_755
Cl1 Cl1 Cl1 63.7(6) 12 2_755
Cl3 Cl1 Cl1 68.0(6) 2_755 2_755
Cl3 Cl1 Cl1 123.6(6) 10_775 2_755
Cl1 Cl1 Cl1 60.000(2) 3_775 2_755
C33 Cl1 Cl1 46.6(7) . 10_775
Cl1 Cl1 Cl1 61.9(12) 12 10_775
Cl3 Cl1 Cl1 125.8(14) 2_755 10_775
Cl3 Cl1 Cl1 66.0(10) 10_775 10_775
Cl1 Cl1 Cl1 54.5(8) 3_775 10_775
Cl1 Cl1 Cl1 87.1(3) 2_755 10_775

loop_
_geom_bond_atom_site_label_1
_geom_bond_atom_site_label_2
_geom_bond_distance
_geom_bond_site_symmetry_2
Ag1 N1 2.095(6) .
Ag1 N1 2.095(6) 12
Ag2 N4 2.240(6) 2_655
Ag2 N4 2.240(6) 3_665
Ag2 N4 2.240(6) .
N1 C1 1.284(10) .
N1 C2 1.390(10) .
N2 C3 1.343(8) .
N2 C1 1.354(10) .
N2 C8 1.493(10) .
N3 C15 1.326(8) .
N3 C15 1.341(8) 3_565
N4 C16 1.329(9) .
N4 C18 1.382(9) .
N5 C17 1.369(9) .
N5 C16 1.377(9) .
N5 C24 1.468(8) .
N6 C31 1.340(8) .
N6 C31 1.342(7) 3_565
C1 C32 1.477(12) .
C2 C7 1.335(11) .
C2 C3 1.414(11) .
C3 C4 1.367(10) .
C4 C5 1.352(12) .
C4 H4A 0.9500 .
C5 C6 1.376(15) .
C5 H5A 0.9500 .
C6 C7 1.405(14) .
C6 H6A 0.9500 .
C7 H7A 0.9500 .
C8 C9 1.520(11) .
C8 H8A 0.9900 .
C8 H8B 0.9900 .
C9 C10 1.352(8) .
C9 C14 1.374(11) .
C10 C11 1.353(11) .
C10 H10A 0.9500 .
C11 C12 1.382(10) .
C11 H11A 0.9500 .
C12 C13 1.395(9) .
C12 C15 1.449(11) .
C13 C14 1.381(11) .
C13 H13A 0.9500 .
C14 H14A 0.9500 .
C15 N3 1.341(8) 2_665
C16 C23 1.482(10) .
C17 C22 1.358(10) .
C17 C18 1.404(10) .
C18 C19 1.366(10) .
C19 C20 1.378(13) .
C19 H19A 0.9500 .
C20 C21 1.371(13) .
C20 H20A 0.9500 .
C21 C22 1.399(11) .
C21 H21A 0.9500 .
C22 H22A 0.9500 .
C23 H23A 0.9800 .
C23 H23B 0.9800 .
C23 H23C 0.9800 .
C24 C25 1.523(9) .
C24 H24A 0.9900 .
C24 H24B 0.9900 .
C25 C30 1.368(7) .
C25 C26 1.371(9) .
C26 C27 1.375(10) .
C26 H26A 0.9500 .
C27 C28 1.389(8) .
C27 H27A 0.9500 .
C28 C29 1.402(9) .
C28 C31 1.462(9) .
C29 C30 1.384(10) .
C29 H29A 0.9500 .
C30 H30A 0.9500 .
C31 N6 1.342(7) 2_665
C32 H32A 0.9800 .
C32 H32B 0.9800 .
C32 H32C 0.9800 .
Sb1 F2 1.850(10) 2_655
Sb1 F2 1.850(10) 3_665
Sb1 F2 1.850(10) .
Sb1 F4 1.859(10) 3_665
Sb1 F4 1.859(10) 12
Sb1 F4 1.859(10) 10_665
Sb1 F4 1.859(10) .
Sb1 F4 1.859(10) 2_655
Sb1 F4 1.859(10) 11_655
Sb1 F3 1.864(9) 11_655
Sb1 F3 1.864(9) 2_655
Sb1 F3 1.864(9) .
F2 F4 0.881(19) 2_655
F2 F4 0.88(2) 11_655
F2 F3 1.535(15) 12
F2 F3 1.535(15) 3_665
F3 F4 0.70(2) 10_665
F3 F3 0.72(3) 12
F3 F4 1.39(3) 2_655
F3 F2 1.535(15) 2_655
F4 F3 0.70(2) 10_665
F4 F2 0.881(19) 3_665
F4 F3 1.39(3) 3_665
F4 F4 1.72(4) 12
Sb2 F7 1.815(6) 7
Sb2 F7 1.815(6) .
Sb2 F5 1.834(8) .
Sb2 F5 1.834(8) 7
Sb2 F6 1.837(7) 7
Sb2 F6 1.837(7) .
Sb3 F10 1.653(11) .
Sb3 F10 1.653(11) 11_755
Sb3 F9 1.654(11) .
Sb3 F9 1.654(11) 11_755
Sb3 F11 1.656(12) .
Sb3 F8 1.666(11) .
F8 Cl3 2.116(16) .
F8 Cl3 2.116(16) 11_755
C33 Cl2 1.725(12) 10_775
C33 Cl2 1.725(12) .
C33 Cl1 1.746(13) 10_775
C33 Cl1 1.746(13) .
C33 Cl3 1.770(12) 10_775
C33 Cl3 1.770(12) .
Cl3 Cl1 2.271(19) 3_775
Cl3 Cl1 2.36(3) 10_775
Cl3 Cl2 2.36(3) 10_775
Cl2 Cl2 2.17(3) 10_775
Cl2 Cl3 2.36(3) 10_775
Cl1 Cl1 2.18(5) 12
Cl1 Cl3 2.271(19) 2_755
Cl1 Cl3 2.36(3) 10_775
Cl1 Cl1 2.36(2) 3_775
Cl1 Cl1 2.36(2) 2_755
Cl1 Cl1 2.40(4) 10_775
